data_7212624
loop_
_publ_author_name
'Constable, Edwin C.'
'Housecroft, Catherine E.'
'Neuburger, Markus'
'Price, Jason R.'
'Zampese, Jennifer A.'

_publ_section_title
;
 Redox addressable ligands in copper(i) coordination chemistry: thione and
 oligosulfide-bridged 6-methyl-2,2&#x2032;-bipyridines
;
_journal_issue 10
_journal_name_full CrystEngComm
_journal_page_first 2928
_journal_paper_doi 10.1039/c002827d
_journal_volume 12
_journal_year 2010
_chemical_formula_moiety 'C11 H10 N2 S1'
_chemical_formula_sum 'C11 H10 N2 S'
_chemical_formula_weight 202.28
_space_group_IT_number 14
_symmetry_cell_setting monoclinic
_symmetry_space_group_name_Hall '-P 2ybc'
_symmetry_space_group_name_H-M 'P 1 21/c 1'
_atom_sites_solution_hydrogens geom
_atom_sites_solution_primary direct
_audit_creation_date 10-01-20
_audit_creation_method CRYSTALS_ver_12.86
_cell_angle_alpha 90
_cell_angle_beta 107.011(3)
_cell_angle_gamma 90
_cell_formula_units_Z 4
_cell_length_a 10.7126(8)
_cell_length_b 13.4955(10)
_cell_length_c 7.1375(6)
_cell_measurement_reflns_used 4403
_cell_measurement_temperature 173
_cell_measurement_theta_max 27
_cell_measurement_theta_min 1
_cell_volume 986.74(13)
_computing_cell_refinement 'DENZO/SCALEPACK (Otwinowski & Minor, 1997)'
_computing_data_collection 'COLLECT (Nonius, 1997-2001).'
_computing_data_reduction 'DENZO/SCALEPACK (Otwinowski & Minor, 1997)'
_computing_molecular_graphics 'CAMERON (Watkin et al., 1996)'
_computing_publication_material 'CRYSTALS (Betteridge et al., 2003)'
_computing_structure_refinement 'CRYSTALS (Betteridge et al., 2003)'
_computing_structure_solution 'SIR92 (Altomare et al., 1994)'
_diffrn_ambient_temperature 173
_diffrn_measured_fraction_theta_full 0.997
_diffrn_measured_fraction_theta_max 0.997
_diffrn_measurement_device 'Nonius KappaCCD'
_diffrn_measurement_device_type Area
_diffrn_measurement_method '\f & \w scans'
_diffrn_radiation_monochromator graphite
_diffrn_radiation_type 'Mo K\a'
_diffrn_radiation_wavelength 0.71073
_diffrn_reflns_av_R_equivalents 0.069
_diffrn_reflns_limit_h_max 13
_diffrn_reflns_limit_h_min 0
_diffrn_reflns_limit_k_max 17
_diffrn_reflns_limit_k_min 0
_diffrn_reflns_limit_l_max 8
_diffrn_reflns_limit_l_min -9
_diffrn_reflns_number 8599
_diffrn_reflns_theta_full 27.634
_diffrn_reflns_theta_max 27.634
_diffrn_reflns_theta_min 1.988
_diffrn_standards_number 0
_exptl_absorpt_coefficient_mu 0.285
_exptl_absorpt_correction_T_max 0.99
_exptl_absorpt_correction_T_min 0.98
_exptl_absorpt_correction_type multi-scan
_exptl_absorpt_process_details 'DENZO/SCALEPACK (Otwinowski & Minor, 1997)'
_exptl_crystal_colour yellow
_exptl_crystal_density_diffrn 1.362
_exptl_crystal_density_method 'not measured'
_exptl_crystal_description plate
_exptl_crystal_F_000 424
_exptl_crystal_size_max 0.49
_exptl_crystal_size_mid 0.08
_exptl_crystal_size_min 0.05
_refine_diff_density_max 0.98
_refine_diff_density_min -0.99
_refine_ls_extinction_method None
_refine_ls_goodness_of_fit_ref 0.8362
_refine_ls_hydrogen_treatment constr
_refine_ls_matrix_type full
_refine_ls_number_parameters 128
_refine_ls_number_reflns 1247
_refine_ls_number_restraints 0
_refine_ls_R_factor_all 0.1430
_refine_ls_R_factor_gt 0.1118
_refine_ls_shift/su_max 0.000031
_refine_ls_structure_factor_coef F
_refine_ls_weighting_details
;
Method, part 1, Chebychev polynomial, (Watkin, 1994, Prince, 1982)
[weight] = 1.0/[A~0~*T~0~(x)+A~1~*T~1~(x) ... +A~n-1~]*T~n-1~(x)]
where A~i~ are the Chebychev coefficients listed below and x= Fcalc/Fmax
Method = Robust Weighting (Prince, 1982)
W = [weight] * [1-(deltaF/6*sigmaF)^2^]^2^
A~i~ are:
2.90 1.50 2.11
;
_refine_ls_weighting_scheme calc
_refine_ls_wR_factor_all 0.0992
_refine_ls_wR_factor_gt 0.0915
_refine_ls_wR_factor_ref 0.0899
_reflns_limit_h_max 13
_reflns_limit_h_min 0
_reflns_limit_k_max 17
_reflns_limit_k_min 0
_reflns_limit_l_max 8
_reflns_limit_l_min -9
_reflns_number_gt 1410
_reflns_number_total 2288
_reflns_threshold_expression I>2.0\s(I)
_oxford_diffrn_Wilson_B_factor 3.19
_oxford_diffrn_Wilson_scale 2.60
_oxford_refine_ls_r_factor_ref 0.1071
_oxford_refine_ls_scale 0.693(6)
_oxford_reflns_number_all 2275
_oxford_reflns_threshold_expression_ref I>3.0\s(I)
_oxford_structure_analysis_title '4171010 jp5_173k'
_cod_data_source_file c002827d.txt
_cod_data_source_block jp5
_cod_depositor_comments
;
The following automatic conversions were performed:

'_symmetry_cell_setting' value 'Monoclinic' changed to 'monoclinic'
according to /home/saulius/struct/CIF-dictionaries/cif_core.dic
dictionary named 'cif_core.dic' version 2.4.2 from 2011-04-26.

Automatic conversion script
Id: cif_fix_values 1891 2012-01-12 08:04:46Z andrius 
;
_cod_original_sg_symbol_H-M 'P 21/c'
_cod_original_formula_sum 'C11 H10 N2 S1'
_cod_database_code 7212624

loop_
_symmetry_equiv_pos_as_xyz
x,y,z
-x,-y,-z
-x,y+1/2,-z+1/2
x,-y+1/2,z+1/2

loop_
_atom_site_label
_atom_site_type_symbol
_atom_site_fract_x
_atom_site_fract_y
_atom_site_fract_z
_atom_site_U_iso_or_equiv
_atom_site_occupancy
_atom_site_adp_type
_atom_site_refinement_flags_posn
S1 S -0.19584(14) 0.04958(10) 0.3413(2) 0.0487 1.0000 Uani .
N1 N 0.0112(4) 0.1558(3) 0.3319(6) 0.0362 1.0000 Uani .
N2 N 0.2486(4) 0.1226(3) 0.2942(6) 0.0364 1.0000 Uani .
C1 C -0.1155(5) 0.1565(4) 0.3330(8) 0.0389 1.0000 Uani .
C2 C -0.1701(5) 0.2533(4) 0.3299(8) 0.0412 1.0000 Uani .
C3 C -0.0980(5) 0.3354(4) 0.3236(8) 0.0433 1.0000 Uani .
C4 C 0.0318(5) 0.3289(4) 0.3195(7) 0.0391 1.0000 Uani .
C5 C 0.0858(5) 0.2369(4) 0.3239(7) 0.0356 1.0000 Uani .
C6 C 0.2208(5) 0.2176(4) 0.3213(7) 0.0343 1.0000 Uani .
C7 C 0.3122(5) 0.2932(4) 0.3465(8) 0.0395 1.0000 Uani .
C8 C 0.4385(5) 0.2689(4) 0.3548(8) 0.0430 1.0000 Uani .
C9 C 0.4686(5) 0.1707(4) 0.3288(8) 0.0425 1.0000 Uani .
C10 C 0.3700(5) 0.0996(4) 0.2955(8) 0.0375 1.0000 Uani .
C11 C 0.3964(5) -0.0061(4) 0.2534(9) 0.0474 1.0000 Uani .
H21 H -0.2557 0.2615 0.3322 0.0496 1.0000 Uiso R
H31 H -0.1343 0.3987 0.3227 0.0526 1.0000 Uiso R
H41 H 0.0789 0.3858 0.3125 0.0469 1.0000 Uiso R
H71 H 0.2893 0.3585 0.3588 0.0482 1.0000 Uiso R
H81 H 0.5030 0.3170 0.3790 0.0507 1.0000 Uiso R
H91 H 0.5521 0.1522 0.3332 0.0519 1.0000 Uiso R
H112 H 0.4885 -0.0140 0.2768 0.0700 1.0000 Uiso R
H113 H 0.3672 -0.0484 0.3400 0.0697 1.0000 Uiso R
H111 H 0.3519 -0.0221 0.1200 0.0697 1.0000 Uiso R
H11 H 0.0491 0.0982 0.3372 0.0432 1.0000 Uiso R

loop_
_atom_site_aniso_label
_atom_site_aniso_U_11
_atom_site_aniso_U_22
_atom_site_aniso_U_33
_atom_site_aniso_U_23
_atom_site_aniso_U_13
_atom_site_aniso_U_12
S1 0.0421(7) 0.0373(7) 0.0695(11) -0.0082(8) 0.0206(7) -0.0042(7)
N1 0.038(2) 0.034(2) 0.037(2) 0.0004(19) 0.0112(19) 0.0029(18)
N2 0.043(2) 0.029(2) 0.037(2) 0.0045(19) 0.0108(19) -0.0006(18)
C1 0.036(3) 0.031(2) 0.050(3) -0.003(2) 0.014(2) 0.000(2)
C2 0.042(3) 0.038(3) 0.046(3) 0.003(2) 0.016(2) 0.002(2)
C3 0.048(3) 0.039(3) 0.045(3) 0.004(3) 0.016(3) 0.011(2)
C4 0.047(3) 0.037(3) 0.035(3) 0.007(2) 0.014(2) 0.005(2)
C5 0.045(3) 0.032(2) 0.031(3) 0.001(2) 0.012(2) -0.001(2)
C6 0.040(3) 0.032(2) 0.032(3) 0.006(2) 0.012(2) 0.003(2)
C7 0.047(3) 0.032(2) 0.040(3) 0.005(2) 0.014(2) -0.001(2)
C8 0.041(3) 0.035(3) 0.051(3) 0.004(2) 0.010(2) -0.008(2)
C9 0.032(2) 0.046(3) 0.051(3) 0.004(3) 0.014(2) 0.003(2)
C10 0.038(3) 0.037(3) 0.036(3) 0.004(2) 0.010(2) 0.003(2)
C11 0.038(3) 0.041(3) 0.061(4) -0.006(3) 0.011(3) 0.002(2)

loop_
_atom_type_symbol
_atom_type_scat_dispersion_real
_atom_type_scat_dispersion_imag
_atom_type_scat_Cromer_Mann_a1
_atom_type_scat_Cromer_Mann_b1
_atom_type_scat_Cromer_Mann_a2
_atom_type_scat_Cromer_Mann_b2
_atom_type_scat_Cromer_Mann_a3
_atom_type_scat_Cromer_Mann_b3
_atom_type_scat_Cromer_Mann_a4
_atom_type_scat_Cromer_Mann_b4
_atom_type_scat_Cromer_Mann_c
_atom_type_scat_source
C 0.0033 0.0016 2.3100 20.8439 1.0200 10.2075 1.5886 0.5687 0.8650 51.6512 0.2156 'International Tables Vol C 4.2.6.8 and 6.1.1.4'
H 0.0000 0.0000 0.4930 10.5109 0.3229 26.1257 0.1402 3.1424 0.0408 57.7998 0.0030 'International Tables Vol C 4.2.6.8 and 6.1.1.4'
N 0.0061 0.0033 12.2126 0.0057 3.1322 9.8933 2.0125 28.9975 1.1663 0.5826 -11.5290 'International Tables Vol C 4.2.6.8 and 6.1.1.4'
S 0.1246 0.1234 6.9053 1.4679 5.2034 22.2151 1.4379 0.2536 1.5863 56.1720 0.8669 'International Tables Vol C 4.2.6.8 and 6.1.1.4'

loop_
_geom_angle_atom_site_label_1
_geom_angle_atom_site_label_2
_geom_angle_atom_site_label_3
_geom_angle
_geom_angle_publ_flag
C1 N1 C5 126.2(4) yes
C1 N1 H11 117.3 no
C5 N1 H11 116.4 no
C6 N2 C10 118.6(4) yes
N1 C1 S1 120.9(4) yes
N1 C1 C2 114.3(4) yes
S1 C1 C2 124.8(4) yes
C1 C2 C3 120.8(5) yes
C1 C2 H21 120.7 no
C3 C2 H21 118.5 no
C2 C3 C4 121.8(5) yes
C2 C3 H31 120.3 no
C4 C3 H31 117.9 no
C3 C4 C5 118.2(5) yes
C3 C4 H41 120.5 no
C5 C4 H41 121.3 no
N1 C5 C4 118.7(4) yes
N1 C5 C6 116.5(4) yes
C4 C5 C6 124.8(4) yes
C5 C6 N2 115.5(4) yes
C5 C6 C7 121.7(5) yes
N2 C6 C7 122.8(4) yes
C6 C7 C8 118.5(5) yes
C6 C7 H71 121.0 no
C8 C7 H71 120.5 no
C7 C8 C9 119.0(5) yes
C7 C8 H81 120.8 no
C9 C8 H81 120.2 no
C8 C9 C10 119.1(5) yes
C8 C9 H91 121.0 no
C10 C9 H91 119.9 no
C9 C10 N2 121.9(5) yes
C9 C10 C11 120.7(5) yes
N2 C10 C11 117.4(4) yes
C10 C11 H112 108.4 no
C10 C11 H113 108.6 no
H112 C11 H113 109.7 no
C10 C11 H111 110.2 no
H112 C11 H111 109.7 no
H113 C11 H111 110.2 no

loop_
_geom_bond_atom_site_label_1
_geom_bond_atom_site_label_2
_geom_bond_distance
_geom_bond_publ_flag
S1 C1 1.690(5) yes
N1 C1 1.360(6) yes
N1 C5 1.367(6) yes
N1 H11 0.872 no
N2 C6 1.342(6) yes
N2 C10 1.334(7) yes
C1 C2 1.428(7) yes
C2 C3 1.358(8) yes
C2 H21 0.930 no
C3 C4 1.402(7) yes
C3 H31 0.938 no
C4 C5 1.365(7) yes
C4 H41 0.929 no
C5 C6 1.475(7) yes
C6 C7 1.389(7) yes
C7 C8 1.376(7) yes
C7 H71 0.927 no
C8 C9 1.389(7) yes
C8 H81 0.927 no
C9 C10 1.395(7) yes
C9 H91 0.921 no
C10 C11 1.501(7) yes
C11 H112 0.957 no
C11 H113 0.959 no
C11 H111 0.957 no

loop_
_oxford_twin_element_scale_factors
0.763(11)
0.432(11)
